data_7045141
loop_
_publ_author_name
'Nemec, I.'
'Herchel, R.'
'Tr\'avn\'i\<cek, Z'

_publ_section_title
;
 Two polymorphic Co(ii) field-induced single-ion magnets with enormous
 angular distortion from the ideal octahedron.
;
_journal_issue 5
_journal_name_full 'Dalton transactions (Cambridge, England : 2003)'
_journal_page_first 1614
_journal_page_last 1623
_journal_paper_doi 10.1039/c7dt03992a
_journal_volume 47
_journal_year 2018
_chemical_formula_sum 'C28 H22 Co N2 O4'
_chemical_formula_weight 509.40
_space_group_crystal_system monoclinic
_space_group_IT_number 14
_space_group_name_Hall '-P 2yn'
_space_group_name_H-M_alt 'P 1 21/n 1'
_symmetry_space_group_name_Hall '-P 2yn'
_symmetry_space_group_name_H-M 'P 1 21/n 1'
_atom_sites_solution_hydrogens geom
_audit_creation_method SHELXL-2014/7
_audit_update_record
;
2017-12-01 deposited with the CCDC.
2017-12-21 downloaded from the CCDC.
;
_cell_angle_alpha 90
_cell_angle_beta 106.951(6)
_cell_angle_gamma 90
_cell_formula_units_Z 4
_cell_length_a 11.2960(6)
_cell_length_b 15.9061(9)
_cell_length_c 13.4636(8)
_cell_measurement_reflns_used 5191
_cell_measurement_temperature 150(2)
_cell_measurement_theta_max 33.2723
_cell_measurement_theta_min 2.9990
_cell_volume 2314.0(2)
_computing_cell_refinement 'CrysAlis RED, Oxford Diffraction Ltd.'
_computing_data_collection 'CrysAlis CCD, Oxford Diffraction Ltd.'
_computing_data_reduction 'CrysAlis RED, Oxford Diffraction Ltd.'
_computing_molecular_graphics 'MERCURY (Macrae et al., 2006)'
_computing_publication_material ' enCIFer (Allen et al., 2004)'
_computing_structure_refinement 'SHELXL97 (Sheldrick, 2008)'
_computing_structure_solution 'SHELXS97 (Sheldrick, 2008)'
_diffrn_ambient_temperature 150(2)
_diffrn_detector_area_resol_mean 8.3611
_diffrn_measured_fraction_theta_full 0.998
_diffrn_measured_fraction_theta_max 0.998
_diffrn_measurement_device_type 'Xcalibur, Sapphire2, large Be window'
_diffrn_radiation_type MoK\a
_diffrn_radiation_wavelength 0.71073
_diffrn_reflns_av_R_equivalents 0.0422
_diffrn_reflns_av_unetI/netI 0.0497
_diffrn_reflns_Laue_measured_fraction_full 0.998
_diffrn_reflns_Laue_measured_fraction_max 0.998
_diffrn_reflns_limit_h_max 13
_diffrn_reflns_limit_h_min -13
_diffrn_reflns_limit_k_max 18
_diffrn_reflns_limit_k_min -18
_diffrn_reflns_limit_l_max 11
_diffrn_reflns_limit_l_min -16
_diffrn_reflns_number 11655
_diffrn_reflns_point_group_measured_fraction_full 0.998
_diffrn_reflns_point_group_measured_fraction_max 0.998
_diffrn_reflns_theta_full 24.999
_diffrn_reflns_theta_max 24.999
_diffrn_reflns_theta_min 3.010
_diffrn_source 'Enhance (Mo) X-ray Source'
_exptl_absorpt_coefficient_mu 0.780
_exptl_absorpt_correction_T_max 1.0000
_exptl_absorpt_correction_T_min 0.95504
_exptl_absorpt_correction_type multi-scan
_exptl_absorpt_process_details
;
CrysAlis RED, Oxford Diffraction Ltd.,
Version 1.171.33.52 (release 06-11-2009 CrysAlis171 .NET)
(compiled Nov  6 2009,16:24:50)
Empirical absorption correction using spherical harmonics,
 implemented in SCALE3 ABSPACK scaling algorithm.
;
_exptl_crystal_colour violet
_exptl_crystal_density_diffrn 1.462
_exptl_crystal_description prism
_exptl_crystal_F_000 1052
_exptl_crystal_size_max 0.340
_exptl_crystal_size_mid 0.280
_exptl_crystal_size_min 0.220
_refine_diff_density_max 0.301
_refine_diff_density_min -0.259
_refine_diff_density_rms 0.056
_refine_ls_extinction_method none
_refine_ls_goodness_of_fit_ref 1.035
_refine_ls_hydrogen_treatment constr
_refine_ls_matrix_type full
_refine_ls_number_parameters 318
_refine_ls_number_reflns 4061
_refine_ls_number_restraints 0
_refine_ls_restrained_S_all 1.035
_refine_ls_R_factor_all 0.0558
_refine_ls_R_factor_gt 0.0380
_refine_ls_shift/su_max 0.000
_refine_ls_shift/su_mean 0.000
_refine_ls_structure_factor_coef Fsqd
_refine_ls_weighting_details 'w=1/[\s^2^(Fo^2^)+(0.0396P)^2^] where P=(Fo^2^+2Fc^2^)/3'
_refine_ls_weighting_scheme calc
_refine_ls_wR_factor_gt 0.0791
_refine_ls_wR_factor_ref 0.0827
_reflns_Friedel_coverage 0.000
_reflns_number_gt 3119
_reflns_number_total 4061
_reflns_threshold_expression 'I > 2\s(I)'
_cod_data_source_file c7dt03992a2.cif
_cod_data_source_block 2
_cod_depositor_comments 'Adding full bibliography for 7045141--7045142.cif.'
_cod_original_formula_sum 'C28 H22 Co N2 O4 '
_cod_database_code 7045141
_shelx_shelxl_version_number 2014/7
_shelx_space_group_comment
;
The symmetry employed for this shelxl refinement is uniquely defined
by the following loop, which should always be used as a source of
symmetry information in preference to the above space-group names.
They are only intended as comments.
;
_shelx_estimated_absorpt_t_min 0.777
_shelx_estimated_absorpt_t_max 0.847

loop_
_space_group_symop_operation_xyz
'x, y, z'
'-x+1/2, y+1/2, -z+1/2'
'-x, -y, -z'
'x-1/2, -y-1/2, z-1/2'

loop_
_atom_site_label
_atom_site_type_symbol
_atom_site_fract_x
_atom_site_fract_y
_atom_site_fract_z
_atom_site_U_iso_or_equiv
_atom_site_adp_type
_atom_site_occupancy
_atom_site_site_symmetry_order
_atom_site_calc_flag
_atom_site_refinement_flags_posn
_atom_site_refinement_flags_adp
C1 C 0.2351(2) -0.11264(15) 0.12334(19) 0.0239(6) Uani 1 1 d . .
C2 C 0.3101(2) -0.17881(15) 0.1084(2) 0.0279(6) Uani 1 1 d . .
H2 H 0.2973 -0.2017 0.0409 0.033 Uiso 1 1 calc R U
C3 C 0.4013(2) -0.21058(15) 0.1899(2) 0.0276(6) Uani 1 1 d . .
H3 H 0.4527 -0.2549 0.1793 0.033 Uiso 1 1 calc R U
C4 C 0.4184(2) -0.17708(15) 0.28951(19) 0.0232(6) Uani 1 1 d . .
C5 C 0.5086(2) -0.20841(16) 0.3802(2) 0.0293(6) Uani 1 1 d . .
H5 H 0.5625 -0.2525 0.3736 0.035 Uiso 1 1 calc R U
C6 C 0.5179(2) -0.17620(16) 0.4749(2) 0.0283(6) Uani 1 1 d . .
H6 H 0.5790 -0.1974 0.5339 0.034 Uiso 1 1 calc R U
C7 C 0.4373(2) -0.11073(15) 0.48742(18) 0.0219(6) Uani 1 1 d . .
C8 C 0.4412(2) -0.07658(16) 0.58467(19) 0.0268(6) Uani 1 1 d . .
H8 H 0.5003 -0.0961 0.6460 0.032 Uiso 1 1 calc R U
C9 C 0.3593(2) -0.01534(16) 0.58991(19) 0.0269(6) Uani 1 1 d . .
H9 H 0.3606 0.0074 0.6555 0.032 Uiso 1 1 calc R U
C10 C 0.2729(2) 0.01469(15) 0.49974(18) 0.0229(5) Uani 1 1 d . .
C11 C 0.3495(2) -0.07764(14) 0.40031(17) 0.0192(5) Uani 1 1 d . .
C12 C 0.3407(2) -0.11099(14) 0.29899(18) 0.0192(5) Uani 1 1 d . .
C13 C 0.1316(2) -0.08055(17) 0.03540(19) 0.0335(7) Uani 1 1 d . .
H13A H 0.0587 -0.0707 0.0593 0.050 Uiso 1 1 calc R U
H13B H 0.1115 -0.1221 -0.0208 0.050 Uiso 1 1 calc R U
H13C H 0.1565 -0.0277 0.0098 0.050 Uiso 1 1 calc R U
C14 C 0.1825(3) 0.08117(17) 0.5060(2) 0.0368(7) Uani 1 1 d . .
H14A H 0.1764 0.1226 0.4509 0.055 Uiso 1 1 calc R U
H14B H 0.2104 0.1090 0.5737 0.055 Uiso 1 1 calc R U
H14C H 0.1012 0.0556 0.4974 0.055 Uiso 1 1 calc R U
C15 C 0.2365(2) 0.14067(15) 0.17293(19) 0.0220(6) Uani 1 1 d . .
C16 C 0.2840(2) 0.20358(15) 0.11165(19) 0.0232(6) Uani 1 1 d . .
C17 C 0.2390(3) 0.20343(16) 0.0044(2) 0.0318(6) Uani 1 1 d . .
H17 H 0.1757 0.1649 -0.0291 0.038 Uiso 1 1 calc R U
C18 C 0.2844(3) 0.25818(18) -0.0543(2) 0.0413(7) Uani 1 1 d . .
H18 H 0.2529 0.2569 -0.1279 0.050 Uiso 1 1 calc R U
C19 C 0.3755(3) 0.31496(17) -0.0070(2) 0.0417(8) Uani 1 1 d . .
H19 H 0.4078 0.3523 -0.0477 0.050 Uiso 1 1 calc R U
C20 C 0.4196(3) 0.31716(17) 0.1000(2) 0.0377(7) Uani 1 1 d . .
H20 H 0.4814 0.3568 0.1330 0.045 Uiso 1 1 calc R U
C21 C 0.3742(2) 0.26196(16) 0.1594(2) 0.0294(6) Uani 1 1 d . .
H21 H 0.4048 0.2639 0.2330 0.035 Uiso 1 1 calc R U
C22 C -0.0682(2) 0.03308(16) 0.23697(18) 0.0225(6) Uani 1 1 d . .
C23 C -0.2064(2) 0.03132(16) 0.20246(18) 0.0242(6) Uani 1 1 d . .
C24 C -0.2733(3) 0.10524(18) 0.1941(2) 0.0348(7) Uani 1 1 d . .
H24 H -0.2315 0.1572 0.2136 0.042 Uiso 1 1 calc R U
C25 C -0.4015(3) 0.1034(2) 0.1571(2) 0.0501(9) Uani 1 1 d . .
H25 H -0.4473 0.1542 0.1506 0.060 Uiso 1 1 calc R U
C26 C -0.4623(3) 0.0283(3) 0.1300(2) 0.0554(10) Uani 1 1 d . .
H26 H -0.5502 0.0272 0.1057 0.066 Uiso 1 1 calc R U
C27 C -0.2688(2) -0.04377(18) 0.17383(19) 0.0325(7) Uani 1 1 d . .
H27 H -0.2236 -0.0948 0.1788 0.039 Uiso 1 1 calc R U
C28 C -0.3967(3) -0.0448(2) 0.1379(2) 0.0479(9) Uani 1 1 d . .
H28 H -0.4391 -0.0966 0.1187 0.057 Uiso 1 1 calc R U
O1 O -0.01086(15) -0.03242(11) 0.22407(13) 0.0284(4) Uani 1 1 d . .
O2 O -0.01151(17) 0.09804(11) 0.27528(14) 0.0361(5) Uani 1 1 d . .
O3 O 0.14780(16) 0.09480(11) 0.12677(13) 0.0323(4) Uani 1 1 d . .
O4 O 0.28713(15) 0.13159(11) 0.26900(13) 0.0311(4) Uani 1 1 d . .
N1 N 0.25203(17) -0.07838(12) 0.21678(14) 0.0205(5) Uani 1 1 d . .
N2 N 0.26828(17) -0.01571(12) 0.40618(14) 0.0206(4) Uani 1 1 d . .
Co1 Co 0.15898(3) 0.02452(2) 0.25988(2) 0.02065(11) Uani 1 1 d . .

loop_
_atom_site_aniso_label
_atom_site_aniso_U_11
_atom_site_aniso_U_22
_atom_site_aniso_U_33
_atom_site_aniso_U_23
_atom_site_aniso_U_13
_atom_site_aniso_U_12
C1 0.0234(13) 0.0235(14) 0.0252(14) -0.0015(11) 0.0079(11) -0.0045(11)
C2 0.0318(15) 0.0252(15) 0.0284(15) -0.0070(12) 0.0115(13) -0.0037(12)
C3 0.0269(14) 0.0192(14) 0.0403(16) -0.0002(12) 0.0156(13) 0.0038(11)
C4 0.0209(13) 0.0190(13) 0.0316(15) 0.0037(11) 0.0107(11) -0.0011(10)
C5 0.0233(14) 0.0265(15) 0.0404(17) 0.0096(12) 0.0130(13) 0.0085(11)
C6 0.0212(14) 0.0304(15) 0.0323(15) 0.0127(13) 0.0065(12) 0.0051(12)
C7 0.0127(12) 0.0255(14) 0.0254(14) 0.0050(11) 0.0026(11) -0.0020(10)
C8 0.0163(13) 0.0364(16) 0.0245(14) 0.0079(12) 0.0009(11) -0.0043(11)
C9 0.0256(14) 0.0331(15) 0.0223(13) -0.0027(12) 0.0075(11) -0.0059(12)
C10 0.0200(13) 0.0252(14) 0.0235(13) 0.0002(11) 0.0062(11) -0.0022(11)
C11 0.0146(12) 0.0174(13) 0.0269(13) 0.0033(11) 0.0080(10) -0.0007(10)
C12 0.0143(12) 0.0185(13) 0.0244(13) 0.0028(10) 0.0048(11) -0.0032(10)
C13 0.0341(16) 0.0379(17) 0.0247(14) -0.0046(13) 0.0024(12) 0.0022(13)
C14 0.0335(16) 0.0434(18) 0.0333(16) -0.0060(14) 0.0096(13) 0.0089(13)
C15 0.0151(13) 0.0216(14) 0.0286(15) 0.0004(11) 0.0054(11) 0.0071(11)
C16 0.0221(13) 0.0169(13) 0.0335(15) 0.0007(11) 0.0123(12) 0.0043(10)
C17 0.0358(16) 0.0268(15) 0.0351(16) -0.0009(12) 0.0142(14) -0.0045(12)
C18 0.055(2) 0.0357(18) 0.0387(17) 0.0058(14) 0.0229(16) -0.0009(15)
C19 0.0513(19) 0.0249(16) 0.063(2) 0.0059(15) 0.0381(17) 0.0007(14)
C20 0.0302(16) 0.0242(16) 0.065(2) -0.0068(14) 0.0243(15) -0.0054(12)
C21 0.0228(14) 0.0268(15) 0.0409(16) -0.0041(13) 0.0127(13) 0.0023(11)
C22 0.0219(13) 0.0269(15) 0.0186(12) 0.0039(11) 0.0058(11) 0.0006(12)
C23 0.0195(12) 0.0327(16) 0.0211(13) 0.0017(11) 0.0071(10) 0.0024(12)
C24 0.0354(16) 0.0416(18) 0.0299(15) 0.0042(13) 0.0138(13) 0.0103(13)
C25 0.0358(19) 0.081(3) 0.0383(18) 0.0136(17) 0.0185(15) 0.0314(18)
C26 0.0201(16) 0.117(3) 0.0281(17) 0.0004(19) 0.0055(13) 0.005(2)
C27 0.0298(15) 0.0426(18) 0.0265(14) -0.0066(12) 0.0103(12) -0.0050(12)
C28 0.0300(17) 0.083(3) 0.0312(16) -0.0154(16) 0.0101(14) -0.0220(17)
O1 0.0195(9) 0.0262(10) 0.0399(11) 0.0004(8) 0.0093(8) 0.0029(8)
O2 0.0287(11) 0.0311(11) 0.0458(12) -0.0077(9) 0.0066(9) -0.0079(9)
O3 0.0321(11) 0.0304(11) 0.0305(10) 0.0047(8) 0.0030(9) -0.0098(9)
O4 0.0247(10) 0.0341(11) 0.0301(11) 0.0056(8) 0.0013(9) -0.0010(8)
N1 0.0163(10) 0.0208(11) 0.0238(11) 0.0022(9) 0.0050(9) -0.0012(9)
N2 0.0169(10) 0.0213(11) 0.0244(11) 0.0003(9) 0.0071(9) -0.0021(9)
Co1 0.01559(17) 0.0217(2) 0.02296(19) 0.00185(15) 0.00290(13) 0.00195(15)

loop_
_atom_type_symbol
_atom_type_description
_atom_type_scat_dispersion_real
_atom_type_scat_dispersion_imag
_atom_type_scat_source
C C 0.0033 0.0016 'International Tables Vol C Tables 4.2.6.8 and 6.1.1.4'
H H 0.0000 0.0000 'International Tables Vol C Tables 4.2.6.8 and 6.1.1.4'
O O 0.0106 0.0060 'International Tables Vol C Tables 4.2.6.8 and 6.1.1.4'
S S 0.1246 0.1234 'International Tables Vol C Tables 4.2.6.8 and 6.1.1.4'
N N 0.0061 0.0033 'International Tables Vol C Tables 4.2.6.8 and 6.1.1.4'
Co Co 0.3494 0.9721 'International Tables Vol C Tables 4.2.6.8 and 6.1.1.4'

loop_
_geom_angle_atom_site_label_1
_geom_angle_atom_site_label_2
_geom_angle_atom_site_label_3
_geom_angle
N1 C1 C2 121.1(2)
N1 C1 C13 118.3(2)
C2 C1 C13 120.7(2)
C3 C2 C1 120.6(2)
C2 C3 C4 119.3(2)
C12 C4 C3 117.2(2)
C12 C4 C5 119.5(2)
C3 C4 C5 123.3(2)
C6 C5 C4 120.9(2)
C5 C6 C7 120.9(2)
C11 C7 C8 117.2(2)
C11 C7 C6 119.8(2)
C8 C7 C6 123.0(2)
C9 C8 C7 119.2(2)
C8 C9 C10 120.8(2)
N2 C10 C9 121.3(2)
N2 C10 C14 118.1(2)
C9 C10 C14 120.6(2)
N2 C11 C7 123.2(2)
N2 C11 C12 117.3(2)
C7 C11 C12 119.5(2)
N1 C12 C4 123.0(2)
N1 C12 C11 117.5(2)
C4 C12 C11 119.4(2)
O3 C15 O4 120.1(2)
O3 C15 C16 118.8(2)
O4 C15 C16 121.0(2)
O3 C15 Co1 57.11(12)
O4 C15 Co1 63.07(13)
C16 C15 Co1 173.62(17)
C17 C16 C21 118.7(2)
C17 C16 C15 119.6(2)
C21 C16 C15 121.7(2)
C18 C17 C16 121.0(3)
C17 C18 C19 120.3(3)
C18 C19 C20 119.5(3)
C19 C20 C21 120.4(3)
C20 C21 C16 120.2(3)
O2 C22 O1 121.2(2)
O2 C22 C23 120.6(2)
O1 C22 C23 118.2(2)
O2 C22 Co1 66.93(14)
O1 C22 Co1 54.77(12)
C23 C22 Co1 168.68(18)
C27 C23 C24 119.3(2)
C27 C23 C22 120.3(2)
C24 C23 C22 120.4(2)
C23 C24 C25 120.0(3)
C26 C25 C24 120.2(3)
C28 C26 C25 120.1(3)
C23 C27 C28 120.2(3)
C26 C28 C27 120.3(3)
C22 O1 Co1 94.92(14)
C22 O2 Co1 83.38(15)
C15 O3 Co1 92.68(15)
C15 O4 Co1 86.43(14)
C1 N1 C12 118.8(2)
C1 N1 Co1 128.99(16)
C12 N1 Co1 112.26(15)
C10 N2 C11 118.3(2)
C10 N2 Co1 128.75(16)
C11 N2 Co1 112.81(14)
O1 Co1 O3 102.53(7)
O1 Co1 N2 109.93(7)
O3 Co1 N2 147.44(7)
O1 Co1 N1 95.71(7)
O3 Co1 N1 95.13(7)
N2 Co1 N1 79.51(7)
O1 Co1 O4 154.85(7)
O3 Co1 O4 60.67(6)
N2 Co1 O4 89.21(7)
N1 Co1 O4 103.95(7)
O1 Co1 O2 59.83(6)
O3 Co1 O2 87.86(7)
N2 Co1 O2 110.35(7)
N1 Co1 O2 155.33(7)
O4 Co1 O2 98.86(6)
O1 Co1 C15 130.84(7)
O3 Co1 C15 30.21(7)
N2 Co1 C15 118.59(8)
N1 Co1 C15 100.06(7)
O4 Co1 C15 30.49(7)
O2 Co1 C15 94.79(7)
O1 Co1 C22 30.31(7)
O3 Co1 C22 93.56(7)
N2 Co1 C22 115.79(7)
N1 Co1 C22 125.66(8)
O4 Co1 C22 126.60(7)
O2 Co1 C22 29.69(7)
C15 Co1 C22 113.13(8)

loop_
_geom_bond_atom_site_label_1
_geom_bond_atom_site_label_2
_geom_bond_distance
C1 N1 1.333(3)
C1 C2 1.402(3)
C1 C13 1.491(3)
C2 C3 1.364(3)
C3 C4 1.403(3)
C4 C12 1.399(3)
C4 C5 1.432(3)
C5 C6 1.349(3)
C6 C7 1.425(3)
C7 C11 1.399(3)
C7 C8 1.406(3)
C8 C9 1.359(3)
C9 C10 1.401(3)
C10 N2 1.336(3)
C10 C14 1.490(3)
C11 N2 1.364(3)
C11 C12 1.440(3)
C12 N1 1.361(3)
C15 O3 1.249(3)
C15 O4 1.261(3)
C15 C16 1.492(3)
C15 Co1 2.480(2)
C16 C17 1.384(3)
C16 C21 1.390(3)
C17 C18 1.372(4)
C18 C19 1.378(4)
C19 C20 1.382(4)
C20 C21 1.382(4)
C22 O2 1.246(3)
C22 O1 1.265(3)
C22 C23 1.493(3)
C22 Co1 2.498(2)
C23 C27 1.383(3)
C23 C24 1.384(3)
C24 C25 1.387(4)
C25 C26 1.373(5)
C26 C28 1.367(5)
C27 C28 1.384(4)
O1 Co1 2.0479(16)
O2 Co1 2.3135(19)
O3 Co1 2.0846(17)
O4 Co1 2.2153(18)
N1 Co1 2.1157(19)
N2 Co1 2.0966(19)
